data_2004727
loop_
_publ_author_name
'Deschamps, J. R.'
'George, C.'
'Gilardi, R. D.'
'Gagnon, J. L.'
'Zajac, Jnr, W. W.'

_publ_section_title
;
 <i>cis</i>-1,5-Dimethyl-2,4-dinitro-2,4-diazabicyclo[3.2.0]heptan-3-one
 and
 <i>cis</i>-1,5-Dimethyl-2,4-dinitro-2,4-diazabicyclo[3.1.0]hexan-3-one
;
_journal_issue 4
_journal_name_full 'Acta Crystallographica Section C'
_journal_page_first 993
_journal_page_last 995
_journal_paper_doi 10.1107/S010827019501393X
_journal_volume 52
_journal_year 1996
_chemical_formula_iupac 'C6 H8 N4 O5'
_chemical_formula_sum 'C6 H8 N4 O5'
_chemical_formula_weight 216.16
_chemical_melting_point 513.15
_chemical_name_systematic
;
2,4-dinitro-cis-1,5-dimethyl-2,4-diazabicyclo[3,1.0]hexan-3-one
;
_space_group_IT_number 14
_symmetry_cell_setting monoclinic
_symmetry_space_group_name_Hall '-P 2ybc'
_symmetry_space_group_name_H-M 'P 1 21/c 1'
_cell_angle_alpha 90
_cell_angle_beta 91.30(2)
_cell_angle_gamma 90
_cell_formula_units_Z 4
_cell_length_a 7.3060(10)
_cell_length_b 10.830(2)
_cell_length_c 11.525(2)
_cell_measurement_reflns_used 25
_cell_measurement_temperature 293(2)
_cell_measurement_theta_max 17.0
_cell_measurement_theta_min 10.0
_cell_volume 911.7(3)
_computing_cell_refinement SHELXTL-Plus
_computing_data_collection 'SHELXTL-Plus (Sheldrick, 1991)'
_computing_data_reduction SHELXTL-Plus
_computing_molecular_graphics SHELXTL-Plus
_computing_publication_material SHELXTL-Plus
_computing_structure_refinement 'SHELXL93 (Sheldrick, 1993)'
_computing_structure_solution 'SHELXS86 (Sheldrick, 1990)'
_diffrn_ambient_temperature 293(2)
_diffrn_measurement_device 'Siemens R3m/V'
_diffrn_measurement_method \q/2\q
_diffrn_radiation_monochromator graphite
_diffrn_radiation_source 'fine-focus sealed tube'
_diffrn_radiation_type MoK\a
_diffrn_radiation_wavelength 0.71073
_diffrn_reflns_av_R_equivalents 0.0096
_diffrn_reflns_av_sigmaI/netI 0.0529
_diffrn_reflns_limit_h_max 8
_diffrn_reflns_limit_h_min 0
_diffrn_reflns_limit_k_max 12
_diffrn_reflns_limit_k_min 0
_diffrn_reflns_limit_l_max 13
_diffrn_reflns_limit_l_min -13
_diffrn_reflns_number 1810
_diffrn_reflns_theta_max 25.08
_diffrn_reflns_theta_min 2.58
_diffrn_standards_decay_% 'linear decay of 2.8%'
_diffrn_standards_interval_count 97
_diffrn_standards_number 3
_exptl_absorpt_coefficient_mu 0.138
_exptl_absorpt_correction_type none
_exptl_crystal_colour colorless
_exptl_crystal_density_diffrn 1.575
_exptl_crystal_density_method none
_exptl_crystal_description 'clear rod'
_exptl_crystal_F_000 448
_exptl_crystal_size_max 0.40
_exptl_crystal_size_mid 0.05
_exptl_crystal_size_min 0.05
_refine_diff_density_max 0.265
_refine_diff_density_min -0.247
_refine_ls_extinction_method none
_refine_ls_goodness_of_fit_all 1.032
_refine_ls_goodness_of_fit_obs 1.107
_refine_ls_hydrogen_treatment 'H atoms riding; C---H 0.96 for CH~3~ and 0.97\%A for CH~2~'
_refine_ls_matrix_type full
_refine_ls_number_parameters 136
_refine_ls_number_reflns 1621
_refine_ls_number_restraints 0
_refine_ls_restrained_S_all 1.032
_refine_ls_restrained_S_obs 1.107
_refine_ls_R_factor_all 0.1062
_refine_ls_R_factor_obs 0.0547
_refine_ls_shift/esd_max 0.001
_refine_ls_shift/esd_mean 0.000
_refine_ls_structure_factor_coef Fsqd
_refine_ls_weighting_scheme
;
calc w = 1/[\s^2^(F~o~^2^) + (0.0542P)^2^ + 0.6288P]
where P = (F~o~^2^ + 2F~c~^2^)/3
;
_refine_ls_wR_factor_all 0.1526
_refine_ls_wR_factor_obs 0.1233
_reflns_number_observed 971
_reflns_number_total 1621
_reflns_observed_criterion >2\s(I)
_cod_data_source_file fg1098.cif
_cod_data_source_block II
_cod_depositor_comments
;
The following automatic conversions were performed:

'_chemical_melting_point' value '240\%C' was changed to '513.15' - it
was converted from degrees Celsius(C) to Kelvins(K).

Automatic conversion script
Id: cif_fix_values 1715 2011-07-08 13:25:40Z adriana 
;
_cod_original_sg_symbol_H-M 'P 21 /c'
_cod_database_code 2004727

loop_
_symmetry_equiv_pos_as_xyz
'x, y, z'
'-x, y+1/2, -z+1/2'
'-x, -y, -z'
'x, -y-1/2, z-1/2'

loop_
_atom_site_aniso_label
_atom_site_aniso_U_11
_atom_site_aniso_U_22
_atom_site_aniso_U_33
_atom_site_aniso_U_12
_atom_site_aniso_U_13
_atom_site_aniso_U_23
C1 0.033(2) 0.045(2) 0.056(2) -0.001(2) 0.004(2) 0.002(2)
C1A 0.050(2) 0.050(2) 0.087(3) -0.009(2) 0.002(2) 0.007(2)
N2 0.036(2) 0.042(2) 0.059(2) 0.0011(14) 0.0060(14) -0.005(2)
N2A 0.047(2) 0.046(2) 0.076(3) 0.003(2) 0.005(2) -0.003(2)
O2A 0.071(2) 0.068(2) 0.081(2) 0.003(2) 0.002(2) -0.026(2)
O2B 0.042(2) 0.069(2) 0.143(3) 0.005(2) 0.011(2) -0.018(2)
C3 0.040(2) 0.048(2) 0.047(2) 0.002(2) -0.004(2) 0.006(2)
O3 0.0385(15) 0.061(2) 0.078(2) -0.0107(13) 0.0051(13) -0.0049(15)
N4 0.040(2) 0.041(2) 0.046(2) -0.0029(13) 0.0020(13) -0.0023(14)
N4A 0.060(2) 0.053(2) 0.045(2) -0.003(2) 0.002(2) -0.001(2)
O4A 0.067(2) 0.058(2) 0.088(2) -0.017(2) -0.007(2) -0.011(2)
O4B 0.067(2) 0.061(2) 0.093(2) 0.012(2) 0.015(2) -0.007(2)
C5 0.035(2) 0.048(2) 0.048(2) -0.002(2) 0.002(2) 0.004(2)
C5A 0.054(2) 0.079(3) 0.062(3) -0.007(2) 0.017(2) 0.000(2)
C6 0.040(2) 0.051(2) 0.053(2) -0.002(2) -0.005(2) 0.008(2)

loop_
_atom_site_label
_atom_site_occupancy
_atom_site_fract_x
_atom_site_fract_y
_atom_site_fract_z
_atom_site_U_iso_or_equiv
_atom_site_thermal_displace_type
_atom_site_calc_flag
_atom_site_refinement_flags
_atom_site_type_symbol
C1 1 .7650(4) .2613(3) .9270(3) .0447(9) Uani d . C
C1A 1 .8368(5) .3875(4) .8975(4) .0623(12) Uani d . C
H1A1 1 .7417 .4347 .8595 .075 Uiso calc R H
H1A2 1 .9386 .3795 .8468 .075 Uiso calc R H
H1A3 1 .8759 .4289 .9674 .075 Uiso calc R H
N2 1 .5676(4) .2505(3) .9352(3) .0454(8) Uani d . N
N2A 1 .4702(5) .3219(3) 1.0147(3) .0563(9) Uani d . N
O2A 1 .5631(4) .3823(3) 1.0819(3) .0736(9) Uani d . O
O2B 1 .3043(4) .3205(3) 1.0058(3) .0845(11) Uani d . O
C3 1 .4966(5) .1355(3) .8996(3) .0448(9) Uani d . C
O3 1 .3492(3) .0934(3) .9163(2) .0589(8) Uani d . O
N4 1 .6466(4) .0810(3) .8447(3) .0424(7) Uani d . N
N4A 1 .6488(5) -.0473(3) .8245(3) .0525(8) Uani d . N
O4A 1 .5023(4) -0.1002(3) .8158(3) .0711(9) Uani d . O
O4B 1 .7999(4) -.0925(3) .8167(3) .0736(9) Uani d . O
C5 1 .8185(5) .1468(3) .8617(3) .0435(9) Uani d . C
C5A 1 .9476(5) .1506(4) .7617(4) .0644(12) Uani d . C
H5A1 1 .8798 .1384 .6902 .077 Uiso calc R H
H5A2 1 1.0373 .0864 .7709 .077 Uiso calc R H
H5A3 1 1.0078 .2293 .7602 .077 Uiso calc R H
C6 1 .8759(5) .1623(3) .9871(3) .0481(9) Uani d . C
H6A 1 .8154 .1117 1.0441 .053 Uiso calc R H
H6B 1 1.0039 .1795 1.0045 .053 Uiso calc R H

loop_
_atom_type_symbol
_atom_type_description
_atom_type_scat_dispersion_real
_atom_type_scat_dispersion_imag
_atom_type_scat_source
C C 0.0033 0.0016 'International Tables Vol C Tables 4.2.6.8 and 6.1.1.4'
H H 0.0000 0.0000 'International Tables Vol C Tables 4.2.6.8 and 6.1.1.4'
N N 0.0061 0.0033 'International Tables Vol C Tables 4.2.6.8 and 6.1.1.4'
O O 0.0106 0.0060 'International Tables Vol C Tables 4.2.6.8 and 6.1.1.4'

loop_
_geom_angle_atom_site_label_1
_geom_angle_atom_site_label_2
_geom_angle_atom_site_label_3
_geom_angle
_geom_angle_publ_flag
N2 C1 C6 116.0(3) y
N2 C1 C1A 116.1(3) y
C6 C1 C1A 124.3(3) y
N2 C1 C5 103.6(3) y
C6 C1 C5 60.0(2) y
C1A C1 C5 122.6(3) y
N2A N2 C3 119.3(3) no
N2A N2 C1 121.1(3) no
C3 N2 C1 114.3(3) no
O2A N2A O2B 127.3(4) no
O2A N2A N2 115.4(3) no
O2B N2A N2 117.2(3) no
O3 C3 N2 128.4(3) no
O3 C3 N4 129.0(4) no
N2 C3 N4 102.5(3) no
C3 N4 N4A 120.0(3) no
C3 N4 C5 114.4(3) no
N4A N4 C5 119.5(3) no
O4B N4A O4A 127.2(3) no
O4B N4A N4 115.1(3) no
O4A N4A N4 117.7(3) no
N4 C5 C5A 117.7(3) y
N4 C5 C6 113.9(3) y
C5A C5 C6 124.5(3) y
N4 C5 C1 103.7(3) y
C5A C5 C1 122.3(3) y
C6 C5 C1 59.9(2) y
C1 C6 C5 60.1(2) y

loop_
_geom_bond_atom_site_label_1
_geom_bond_atom_site_label_2
_geom_bond_distance
_geom_bond_publ_flag
C1 N2 1.452(4) y
C1 C6 1.504(5) y
C1 C1A 1.506(5) y
C1 C5 1.507(5) y
N2 N2A 1.405(4) y
N2 C3 1.406(5) y
N2A O2A 1.210(4) y
N2A O2B 1.214(4) y
C3 O3 1.189(4) y
C3 N4 1.407(4) y
N4 N4A 1.409(4) y
N4 C5 1.454(4) y
N4A O4B 1.213(4) y
N4A O4A 1.216(4) y
C5 C5A 1.506(5) y
C5 C6 1.506(5) y
